data_7045135
loop_
_publ_author_name
'Anwar, Muhammad U.'
'Al-Harrasi, Ahmed'
'Gavey, Emma L.'
'Pilkington, Melanie'
'Rawson, Jeremy M.'
'Thompson, Laurence K.'

_publ_section_title
;
 A new nitrogen rich open chain diazine ligand system: synthesis
 coordination chemistry and magneto-structural studies.
;
_journal_issue 8
_journal_name_full 'Dalton transactions (Cambridge, England : 2003)'
_journal_page_first 2511
_journal_page_last 2521
_journal_paper_doi 10.1039/c7dt03845c
_journal_volume 47
_journal_year 2018
_chemical_formula_moiety
;
C52 H52 Fe4 N16 O10, 6 (C F3 S O3), 1.5(C2 H3 N), C4H10O
;
_chemical_formula_sum 'C65 H66.5 F18 Fe4 N17.5 O29 S6'
_chemical_formula_weight 2314.61
_space_group_crystal_system triclinic
_space_group_IT_number 2
_space_group_name_Hall '-P 1'
_space_group_name_H-M_alt 'P -1'
_symmetry_space_group_name_Hall '-P 1'
_symmetry_space_group_name_H-M 'P -1'
_atom_sites_solution_hydrogens mixed
_atom_sites_solution_primary intrinsic
_atom_sites_solution_secondary difmap
_audit_creation_method SHELXL-2014/7
_audit_update_record
;
2017-12-06 deposited with the CCDC.
2017-12-21 downloaded from the CCDC.
;
_cell_angle_alpha 79.965(2)
_cell_angle_beta 76.015(2)
_cell_angle_gamma 68.805(2)
_cell_formula_units_Z 2
_cell_length_a 15.2861(10)
_cell_length_b 18.7512(11)
_cell_length_c 19.8454(12)
_cell_measurement_reflns_used 9600
_cell_measurement_temperature 173(2)
_cell_measurement_theta_max 26.41
_cell_measurement_theta_min 2.92
_cell_volume 5122.6(6)
_computing_cell_refinement 'Bruker SAINT'
_computing_data_collection 'Bruker APEX2'
_computing_data_reduction 'Bruker SAINT'
_computing_molecular_graphics 'Bruker SHELXTL'
_computing_publication_material 'Bruker SHELXTL'
_computing_structure_refinement 'SHELXL-2014 (Sheldrick 2014)'
_computing_structure_solution 'SHELXS-97 (Sheldrick 2008)'
_diffrn_ambient_temperature 173(2)
_diffrn_measured_fraction_theta_full 0.998
_diffrn_measured_fraction_theta_max 0.998
_diffrn_measurement_device_type 'Bruker APEX II with Photon 100 CCD detector'
_diffrn_measurement_method 'phi and omega scans'
_diffrn_radiation_type MoK\a
_diffrn_radiation_wavelength 0.71073
_diffrn_reflns_av_R_equivalents 0.0536
_diffrn_reflns_av_unetI/netI 0.0342
_diffrn_reflns_Laue_measured_fraction_full 0.998
_diffrn_reflns_Laue_measured_fraction_max 0.998
_diffrn_reflns_limit_h_max 18
_diffrn_reflns_limit_h_min -18
_diffrn_reflns_limit_k_max 22
_diffrn_reflns_limit_k_min -22
_diffrn_reflns_limit_l_max 23
_diffrn_reflns_limit_l_min -23
_diffrn_reflns_number 111297
_diffrn_reflns_point_group_measured_fraction_full 0.998
_diffrn_reflns_point_group_measured_fraction_max 0.998
_diffrn_reflns_theta_full 24.998
_diffrn_reflns_theta_max 24.998
_diffrn_reflns_theta_min 2.771
_diffrn_source 'fine-focus sealed tube'
_exptl_absorpt_coefficient_mu 0.787
_exptl_absorpt_correction_T_max 0.7454
_exptl_absorpt_correction_T_min 0.6040
_exptl_absorpt_correction_type multi-scan
_exptl_absorpt_process_details sadabs
_exptl_crystal_colour purple
_exptl_crystal_density_diffrn 1.501
_exptl_crystal_description plate
_exptl_crystal_F_000 2346
_exptl_crystal_size_max 0.110
_exptl_crystal_size_mid 0.070
_exptl_crystal_size_min 0.030
_refine_diff_density_max 1.149
_refine_diff_density_min -0.666
_refine_diff_density_rms 0.112
_refine_ls_extinction_method none
_refine_ls_goodness_of_fit_ref 1.091
_refine_ls_hydrogen_treatment constr
_refine_ls_matrix_type full
_refine_ls_number_parameters 1463
_refine_ls_number_reflns 18011
_refine_ls_number_restraints 1959
_refine_ls_restrained_S_all 1.097
_refine_ls_R_factor_all 0.1033
_refine_ls_R_factor_gt 0.0684
_refine_ls_shift/su_max 0.001
_refine_ls_shift/su_mean 0.000
_refine_ls_structure_factor_coef Fsqd
_refine_ls_weighting_details 'w=1/[\s^2^(Fo^2^)+(0.0794P)^2^+30.5571P] where P=(Fo^2^+2Fc^2^)/3'
_refine_ls_weighting_scheme calc
_refine_ls_wR_factor_gt 0.1614
_refine_ls_wR_factor_ref 0.2082
_reflns_Friedel_coverage 0.000
_reflns_number_gt 12925
_reflns_number_total 18011
_reflns_threshold_expression 'I > 2\s(I)'
_cod_data_source_file c7dt03845c2.cif
_cod_data_source_block complex5
_cod_depositor_comments 'Adding full bibliography for 7045131--7045135.cif.'
_cod_original_formula_sum 'C65 H66.50 F18 Fe4 N17.50 O29 S6'
_cod_database_code 7045135
_shelx_shelxl_version_number 2014/7
_shelx_space_group_comment
;
The symmetry employed for this shelxl refinement is uniquely defined
by the following loop, which should always be used as a source of
symmetry information in preference to the above space-group names.
They are only intended as comments.
;
_shelx_estimated_absorpt_t_min 0.918
_shelx_estimated_absorpt_t_max 0.977
_exptl_absorpt_special_details
;
SADABS 2016/2 Bruker AXS Madison WI USA
;

loop_
_space_group_symop_operation_xyz
'x, y, z'
'-x, -y, -z'

loop_
_atom_site_label
_atom_site_type_symbol
_atom_site_fract_x
_atom_site_fract_y
_atom_site_fract_z
_atom_site_U_iso_or_equiv
_atom_site_adp_type
_atom_site_occupancy
_atom_site_site_symmetry_order
_atom_site_calc_flag
_atom_site_refinement_flags_posn
_atom_site_refinement_flags_adp
_atom_site_refinement_flags_occupancy
_atom_site_disorder_assembly
_atom_site_disorder_group
Fe1 Fe 0.46100(5) 0.21429(4) 0.34410(4) 0.02271(18) Uani 1 1 d . U . . .
Fe2 Fe 0.34165(6) 0.35233(4) 0.50113(4) 0.02565(19) Uani 1 1 d . U . . .
Fe3 Fe 0.24108(5) 0.38019(4) 0.22684(4) 0.02109(17) Uani 1 1 d . U . . .
Fe4 Fe 0.36379(5) 0.24327(4) 0.06679(4) 0.02332(18) Uani 1 1 d . U . . .
O1 O 0.4262(3) 0.2531(2) 0.46121(17) 0.0264(8) Uani 1 1 d . U . . .
O2 O 0.4574(3) 0.1931(2) 0.12421(18) 0.0293(8) Uani 1 1 d . U . . .
O3 O 0.2607(2) 0.33111(19) 0.11426(17) 0.0242(7) Uani 1 1 d . U . . .
O4 O 0.2699(3) 0.4170(2) 0.43423(18) 0.0298(8) Uani 1 1 d . U . . .
O5 O 0.2305(3) 0.3112(2) 0.53935(19) 0.0327(9) Uani 1 1 d . U . . .
H5A H 0.2183 0.2837 0.5768 0.039 Uiso 1 1 d R U . . .
H5B H 0.2086 0.2941 0.5126 0.039 Uiso 1 1 d R U . . .
O6 O 0.4477(3) 0.3989(3) 0.4647(2) 0.0377(9) Uani 1 1 d . U . . .
H6A H 0.4985 0.3847 0.4812 0.045 Uiso 1 1 d R U . . .
H6B H 0.4196 0.4471 0.4651 0.045 Uiso 1 1 d R U . . .
O7 O 0.3318(3) 0.1909(2) 0.37884(19) 0.0316(8) Uani 1 1 d . U . . .
H7A H 0.2806 0.2285 0.3885 0.038 Uiso 1 1 d R U . . .
H7B H 0.3210 0.1569 0.3621 0.038 Uiso 1 1 d R U . . .
O8 O 0.2923(3) 0.1694(2) 0.1139(2) 0.0379(9) Uani 1 1 d . U . . .
H8A H 0.3129 0.1312 0.1501 0.045 Uiso 1 1 d R U . . .
H8B H 0.2629 0.1488 0.0885 0.045 Uiso 1 1 d R U . . .
O9 O 0.4428(3) 0.3099(2) 0.01605(19) 0.0330(9) Uani 1 1 d . U . . .
H9A H 0.4201 0.3554 -0.0117 0.040 Uiso 1 1 d R U . . .
H9B H 0.4852 0.2957 0.0004 0.040 Uiso 1 1 d R U . . .
O10 O 0.1961(3) 0.2853(2) 0.2669(2) 0.0346(9) Uani 1 1 d . U . . .
H10A H 0.1739 0.2444 0.2637 0.042 Uiso 1 1 d R U . . .
H10B H 0.1397 0.2901 0.3019 0.042 Uiso 1 1 d R U . . .
N1 N 0.2899(3) 0.4241(3) 0.5847(2) 0.0285(9) Uani 1 1 d . U . . .
N2 N 0.4070(3) 0.2863(3) 0.5818(2) 0.0298(10) Uani 1 1 d . U . . .
N3 N 0.4649(3) 0.2114(3) 0.5712(2) 0.0317(10) Uani 1 1 d . U . . .
N4 N 0.5307(3) 0.1173(2) 0.4168(2) 0.0248(9) Uani 1 1 d . U . . .
N5 N 0.5304(3) 0.1126(2) 0.2861(2) 0.0252(9) Uani 1 1 d . U . . .
N6 N 0.4425(3) 0.2459(2) 0.2255(2) 0.0237(9) Uani 1 1 d . U . . .
N7 N 0.3946(3) 0.3193(2) 0.1949(2) 0.0229(9) Uani 1 1 d . U . . .
N8 N 0.2986(3) 0.4644(3) 0.1629(2) 0.0276(9) Uani 1 1 d . U . . .
N9 N 0.4218(3) 0.1750(3) -0.0200(2) 0.0299(10) Uani 1 1 d . U . . .
N10 N 0.2636(3) 0.2857(2) 0.0024(2) 0.0248(9) Uani 1 1 d . U . . .
N11 N 0.1789(3) 0.3427(2) 0.0260(2) 0.0270(9) Uani 1 1 d . U . . .
N12 N 0.1090(3) 0.4342(2) 0.1824(2) 0.0233(9) Uani 1 1 d . U . . .
N13 N 0.1332(3) 0.4550(2) 0.3022(2) 0.0240(9) Uani 1 1 d . U . . .
N14 N 0.3069(3) 0.3804(2) 0.3223(2) 0.0228(9) Uani 1 1 d . U . . .
N15 N 0.4014(3) 0.3404(2) 0.3309(2) 0.0247(9) Uani 1 1 d . U . . .
N16 N 0.5819(3) 0.2534(3) 0.3248(2) 0.0283(9) Uani 1 1 d . U . . .
C1 C 0.2265(5) 0.4951(3) 0.5836(3) 0.0373(13) Uani 1 1 d . U . . .
H1 H 0.2016 0.5166 0.5424 0.045 Uiso 1 1 calc R U . . .
C2 C 0.1952(5) 0.5388(4) 0.6395(3) 0.0406(14) Uani 1 1 d . U . . .
H2 H 0.1487 0.5887 0.6376 0.049 Uiso 1 1 calc R U . . .
C3 C 0.2345(5) 0.5070(4) 0.6984(3) 0.0392(13) Uani 1 1 d . U . . .
H3 H 0.2147 0.5355 0.7378 0.047 Uiso 1 1 calc R U . . .
C4 C 0.3024(5) 0.4339(4) 0.7005(3) 0.0361(13) Uani 1 1 d . U . . .
H4 H 0.3305 0.4122 0.7404 0.043 Uiso 1 1 calc R U . . .
C5 C 0.3276(4) 0.3937(3) 0.6425(3) 0.0317(12) Uani 1 1 d . U . . .
C6 C 0.3934(4) 0.3136(4) 0.6402(3) 0.0327(12) Uani 1 1 d . U . . .
C7 C 0.4693(4) 0.2009(3) 0.5067(3) 0.0270(11) Uani 1 1 d . U . . .
C8 C 0.5270(4) 0.1238(3) 0.4837(3) 0.0282(11) Uani 1 1 d . U . . .
C9 C 0.5733(5) 0.0640(4) 0.5278(3) 0.0378(14) Uani 1 1 d . U . . .
H9 H 0.5693 0.0706 0.5750 0.045 Uiso 1 1 calc R U . . .
C10 C 0.6259(5) -0.0061(4) 0.5009(3) 0.0419(15) Uani 1 1 d . U . . .
H10 H 0.6586 -0.0484 0.5299 0.050 Uiso 1 1 calc R U . . .
C11 C 0.6309(5) -0.0144(3) 0.4326(3) 0.0379(14) Uani 1 1 d . U . . .
H11 H 0.6668 -0.0621 0.4138 0.045 Uiso 1 1 calc R U . . .
C12 C 0.5821(4) 0.0488(3) 0.3914(3) 0.0282(11) Uani 1 1 d . U . . .
C13 C 0.5842(4) 0.0471(3) 0.3167(3) 0.0290(11) Uani 1 1 d . U . . .
C14 C 0.6389(5) -0.0162(3) 0.2802(3) 0.0384(14) Uani 1 1 d . U . . .
H14 H 0.6760 -0.0620 0.3031 0.046 Uiso 1 1 calc R U . . .
C15 C 0.6387(5) -0.0119(4) 0.2095(3) 0.0474(17) Uani 1 1 d . U . . .
H15 H 0.6770 -0.0539 0.1829 0.057 Uiso 1 1 calc R U . . .
C16 C 0.5809(4) 0.0559(3) 0.1784(3) 0.0347(13) Uani 1 1 d . U . . .
H16 H 0.5784 0.0607 0.1304 0.042 Uiso 1 1 calc R U . . .
C17 C 0.5285(4) 0.1145(3) 0.2181(3) 0.0274(11) Uani 1 1 d . U . . .
C18 C 0.4699(4) 0.1893(3) 0.1874(3) 0.0225(10) Uani 1 1 d . U . . .
C19 C 0.4472(4) 0.3587(3) 0.1594(2) 0.0243(10) Uani 1 1 d . U . . .
C20 C 0.3939(4) 0.4398(3) 0.1365(3) 0.0258(11) Uani 1 1 d . U . . .
C21 C 0.4390(4) 0.4871(3) 0.0932(3) 0.0328(12) Uani 1 1 d . U . . .
H21 H 0.5058 0.4683 0.0752 0.039 Uiso 1 1 calc R U . . .
C22 C 0.3855(5) 0.5628(3) 0.0762(3) 0.0375(13) Uani 1 1 d . U . . .
H22 H 0.4154 0.5968 0.0472 0.045 Uiso 1 1 calc R U . . .
C23 C 0.2892(5) 0.5880(3) 0.1016(3) 0.0401(14) Uani 1 1 d . U . . .
H23 H 0.2512 0.6393 0.0897 0.048 Uiso 1 1 calc R U . . .
C24 C 0.2476(4) 0.5376(3) 0.1451(3) 0.0346(13) Uani 1 1 d . U . . .
H24 H 0.1807 0.5556 0.1629 0.041 Uiso 1 1 calc R U . . .
C25 C 0.5533(4) 0.3313(3) 0.1420(3) 0.0325(12) Uani 1 1 d . U . . .
H25A H 0.5785 0.2820 0.1689 0.049 Uiso 1 1 calc R U . . .
H25B H 0.5768 0.3691 0.1536 0.049 Uiso 1 1 calc R U . . .
H25C H 0.5748 0.3250 0.0921 0.049 Uiso 1 1 calc R U . . .
C26 C 0.4385(5) 0.2698(4) 0.7000(3) 0.0447(16) Uani 1 1 d . U . . .
H26A H 0.4671 0.2153 0.6923 0.067 Uiso 1 1 calc R U . . .
H26B H 0.3899 0.2762 0.7431 0.067 Uiso 1 1 calc R U . . .
H26C H 0.4884 0.2892 0.7041 0.067 Uiso 1 1 calc R U . . .
C27 C 0.5065(5) 0.1181(4) -0.0294(3) 0.0423(15) Uani 1 1 d . U . . .
H27 H 0.5440 0.1038 0.0057 0.051 Uiso 1 1 calc R U . . .
C28 C 0.5407(5) 0.0800(4) -0.0892(4) 0.0534(19) Uani 1 1 d . U . . .
H28 H 0.6015 0.0406 -0.0954 0.064 Uiso 1 1 calc R U . . .
C29 C 0.4852(5) 0.0998(4) -0.1400(3) 0.0488(17) Uani 1 1 d . U . . .
H29 H 0.5069 0.0738 -0.1810 0.059 Uiso 1 1 calc R U . . .
C30 C 0.3982(5) 0.1579(3) -0.1298(3) 0.0373(14) Uani 1 1 d . U . . .
H30 H 0.3591 0.1725 -0.1639 0.045 Uiso 1 1 calc R U . . .
C31 C 0.3682(4) 0.1948(3) -0.0695(3) 0.0282(11) Uani 1 1 d . U . . .
C32 C 0.2749(4) 0.2560(3) -0.0546(3) 0.0300(12) Uani 1 1 d . U . . .
C33 C 0.1856(4) 0.3610(3) 0.0849(3) 0.0228(10) Uani 1 1 d . U . . .
C34 C 0.1023(4) 0.4208(3) 0.1204(3) 0.0244(10) Uani 1 1 d . U . . .
C35 C 0.0220(4) 0.4597(3) 0.0906(3) 0.0290(11) Uani 1 1 d . U . . .
H35 H 0.0185 0.4476 0.0470 0.035 Uiso 1 1 calc R U . . .
C36 C -0.0521(4) 0.5161(3) 0.1257(3) 0.0310(12) Uani 1 1 d . U . . .
H36 H -0.1068 0.5446 0.1058 0.037 Uiso 1 1 calc R U . . .
C37 C -0.0462(4) 0.5310(3) 0.1899(3) 0.0295(12) Uani 1 1 d . U . . .
H37 H -0.0966 0.5698 0.2148 0.035 Uiso 1 1 calc R U . . .
C38 C 0.0356(4) 0.4876(3) 0.2178(3) 0.0243(10) Uani 1 1 d . U . . .
C39 C 0.0471(4) 0.4976(3) 0.2867(3) 0.0237(10) Uani 1 1 d . U . . .
C40 C -0.0220(4) 0.5466(3) 0.3326(3) 0.0313(12) Uani 1 1 d . U . . .
H40 H -0.0820 0.5765 0.3203 0.038 Uiso 1 1 calc R U . . .
C41 C -0.0045(4) 0.5522(3) 0.3958(3) 0.0322(12) Uani 1 1 d . U . . .
H41 H -0.0522 0.5847 0.4280 0.039 Uiso 1 1 calc R U . . .
C42 C 0.0861(4) 0.5086(3) 0.4117(3) 0.0349(13) Uani 1 1 d . U . . .
H42 H 0.1019 0.5124 0.4541 0.042 Uiso 1 1 calc R U . . .
C43 C 0.1507(4) 0.4606(3) 0.3642(3) 0.0243(10) Uani 1 1 d . U . . .
C44 C 0.2491(4) 0.4155(3) 0.3749(3) 0.0231(10) Uani 1 1 d . U . . .
C45 C 0.4603(4) 0.3777(3) 0.3154(3) 0.0253(10) Uani 1 1 d . U . . .
C46 C 0.5619(4) 0.3305(3) 0.3171(3) 0.0285(11) Uani 1 1 d . U . . .
C47 C 0.6326(5) 0.3631(4) 0.3091(4) 0.0471(16) Uani 1 1 d . U . . .
H47 H 0.6171 0.4174 0.3034 0.057 Uiso 1 1 calc R U . . .
C48 C 0.7259(5) 0.3155(4) 0.3097(5) 0.069(2) Uani 1 1 d . U . . .
H48 H 0.7753 0.3367 0.3045 0.083 Uiso 1 1 calc R U . . .
C49 C 0.7463(5) 0.2372(4) 0.3178(5) 0.061(2) Uani 1 1 d . U . . .
H49 H 0.8099 0.2035 0.3182 0.073 Uiso 1 1 calc R U . . .
C50 C 0.6727(4) 0.2085(4) 0.3254(4) 0.0426(14) Uani 1 1 d . U . . .
H50 H 0.6871 0.1543 0.3314 0.051 Uiso 1 1 calc R U . . .
C51 C 0.4355(4) 0.4622(3) 0.2951(3) 0.0303(12) Uani 1 1 d . U . . .
H51A H 0.3704 0.4832 0.2857 0.045 Uiso 1 1 calc R U . . .
H51B H 0.4806 0.4714 0.2530 0.045 Uiso 1 1 calc R U . . .
H51C H 0.4391 0.4873 0.3332 0.045 Uiso 1 1 calc R U . . .
C52 C 0.2046(4) 0.2788(3) -0.1006(3) 0.0363(14) Uani 1 1 d . U . . .
H52A H 0.1444 0.3149 -0.0783 0.054 Uiso 1 1 calc R U . . .
H52B H 0.1934 0.2331 -0.1090 0.054 Uiso 1 1 calc R U . . .
H52C H 0.2294 0.3034 -0.1451 0.054 Uiso 1 1 calc R U . . .
S1A S 0.33572(12) 0.47115(9) 0.88841(8) 0.0389(4) Uani 1 1 d D U . . .
O1A O 0.2942(3) 0.4197(3) 0.8733(2) 0.0492(11) Uani 1 1 d D U . . .
O2A O 0.3850(4) 0.5065(3) 0.8296(2) 0.0574(13) Uani 1 1 d D U . . .
O3A O 0.3845(4) 0.4440(3) 0.9465(2) 0.0505(12) Uani 1 1 d D U . . .
C1A C 0.2343(4) 0.5512(3) 0.9223(3) 0.0486(15) Uani 1 1 d D U . . .
F1A F 0.1787(4) 0.5298(3) 0.9777(3) 0.0764(14) Uani 1 1 d D U . . .
F2A F 0.2636(3) 0.6035(2) 0.9402(2) 0.0608(11) Uani 1 1 d D U . . .
F3A F 0.1805(3) 0.5865(3) 0.8745(3) 0.0761(14) Uani 1 1 d D U . . .
S1B S 0.19928(12) 0.22999(8) 0.71445(7) 0.0365(3) Uani 1 1 d D U . . .
O1B O 0.2339(4) 0.2019(2) 0.6464(2) 0.0466(11) Uani 1 1 d D U . . .
O2B O 0.1929(3) 0.3084(2) 0.7151(2) 0.0425(10) Uani 1 1 d D U . . .
O3B O 0.2409(5) 0.1778(3) 0.7684(2) 0.0689(17) Uani 1 1 d D U . . .
C1B C 0.0760(5) 0.2342(5) 0.7351(5) 0.083(2) Uani 1 1 d D U . . .
F1B F 0.0284(4) 0.2763(4) 0.6871(4) 0.115(2) Uani 1 1 d D U . . .
F2B F 0.0691(5) 0.1652(4) 0.7406(4) 0.131(3) Uani 1 1 d D U . . .
F3B F 0.0322(5) 0.2646(5) 0.7949(4) 0.145(3) Uani 1 1 d D U . . .
S1C S 0.3205(2) 0.0486(2) 0.27549(13) 0.0417(7) Uani 0.815(8) 1 d D U P A 1
O2C O 0.2726(5) 0.1228(4) 0.2945(4) 0.069(2) Uani 0.815(8) 1 d D U P A 1
O3C O 0.3491(8) 0.0446(6) 0.2014(4) 0.059(3) Uani 0.815(8) 1 d D U P A 1
O1C O 0.3964(7) 0.0023(6) 0.3116(5) 0.087(3) Uani 0.815(8) 1 d D U P A 1
S2C S 0.3444(10) 0.0187(9) 0.2862(7) 0.0417(7) Uani 0.185(8) 1 d D U P A 2
O4C O 0.3101(18) 0.0636(11) 0.3444(9) 0.042(5) Uani 0.185(8) 1 d D U P A 2
O5C O 0.4377(19) -0.031(2) 0.2984(18) 0.063(7) Uani 0.185(8) 1 d D U P A 2
O6C O 0.361(4) 0.053(3) 0.2155(15) 0.059(9) Uani 0.185(8) 1 d D U P A 2
C1C C 0.2411(8) -0.0064(7) 0.2996(6) 0.114(3) Uani 1 1 d D U . . .
F1C F 0.2027(8) -0.0063(7) 0.3655(5) 0.195(4) Uani 1 1 d D U . . .
F2C F 0.2857(8) -0.0781(5) 0.2833(6) 0.186(4) Uani 1 1 d D U . . .
F3C F 0.1713(7) 0.0236(7) 0.2669(6) 0.191(4) Uani 1 1 d D U . . .
S1D S 0.05372(11) 0.30300(9) 0.44116(8) 0.0379(4) Uani 1 1 d D U . . .
O1D O 0.0361(4) 0.3065(4) 0.3729(2) 0.0646(15) Uani 1 1 d D U . . .
O2D O -0.0153(3) 0.3575(3) 0.4856(3) 0.0598(14) Uani 1 1 d D U . . .
O3D O 0.1523(3) 0.2938(3) 0.4401(2) 0.0401(10) Uani 1 1 d D U . . .
C1D C 0.0477(6) 0.2100(4) 0.4827(4) 0.077(2) Uani 1 1 d D U . . .
F1D F 0.1159(10) 0.1501(8) 0.4558(12) 0.090(4) Uani 0.64(4) 1 d D U P B 1
F2D F -0.0366(7) 0.2071(9) 0.4763(13) 0.098(4) Uani 0.64(4) 1 d D U P B 1
F3D F 0.049(2) 0.2042(11) 0.5496(5) 0.114(5) Uani 0.64(4) 1 d D U P B 1
F4D F 0.104(2) 0.1620(15) 0.4333(15) 0.088(7) Uani 0.36(4) 1 d D U P B 2
F5D F -0.0321(13) 0.1977(15) 0.5076(18) 0.089(6) Uani 0.36(4) 1 d D U P B 2
F6D F 0.093(2) 0.1890(18) 0.5396(11) 0.095(6) Uani 0.36(4) 1 d D U P B 2
S1F S 0.6114(3) 0.3832(2) 0.5696(2) 0.0321(14) Uani 0.613(16) 1 d D U P C 1
O1F O 0.5935(7) 0.3333(6) 0.5312(6) 0.052(3) Uani 0.613(16) 1 d D U P C 1
O2F O 0.6112(8) 0.4549(5) 0.5300(6) 0.060(3) Uani 0.613(16) 1 d D U P C 1
O3F O 0.5647(12) 0.3863(10) 0.6404(5) 0.091(5) Uani 0.613(16) 1 d D U P C 1
C1F C 0.7374(7) 0.3374(7) 0.5720(8) 0.094(4) Uani 0.613(16) 1 d D U P C 1
F1F F 0.7662(10) 0.3820(8) 0.6007(11) 0.148(6) Uani 0.613(16) 1 d D U P C 1
F2F F 0.7881(7) 0.3270(7) 0.5067(8) 0.127(5) Uani 0.613(16) 1 d D U P C 1
F3F F 0.7541(10) 0.2687(6) 0.6082(9) 0.130(5) Uani 0.613(16) 1 d D U P C 1
S1I S 0.6152(10) 0.3847(8) 0.5672(8) 0.096(5) Uani 0.387(16) 1 d D U P C 2
O1I O 0.620(2) 0.3402(17) 0.5140(14) 0.129(10) Uani 0.387(16) 1 d D U P C 2
O2I O 0.6501(17) 0.4484(11) 0.5465(14) 0.109(7) Uani 0.387(16) 1 d D U P C 2
O3I O 0.5323(14) 0.4011(17) 0.6214(13) 0.113(8) Uani 0.387(16) 1 d D U P C 2
C1I C 0.7121(13) 0.3250(11) 0.6108(11) 0.121(6) Uani 0.387(16) 1 d D U P C 2
F1I F 0.7259(16) 0.3642(13) 0.6537(13) 0.135(7) Uani 0.387(16) 1 d D U P C 2
F2I F 0.693(2) 0.2634(11) 0.6426(13) 0.155(8) Uani 0.387(16) 1 d D U P C 2
F3I F 0.7917(11) 0.3064(14) 0.5622(13) 0.124(7) Uani 0.387(16) 1 d D U P C 2
S1G S 0.2134(5) 0.0664(5) 0.0023(4) 0.0524(16) Uani 0.580(9) 1 d D U P D 1
O1G O 0.1994(16) 0.1330(8) 0.0359(11) 0.064(5) Uani 0.580(9) 1 d D U P D 1
O2G O 0.2998(9) 0.0054(9) 0.0012(9) 0.108(5) Uani 0.580(9) 1 d D U P D 1
O3G O 0.1866(10) 0.0901(7) -0.0646(5) 0.092(4) Uani 0.580(9) 1 d D U P D 1
C1G C 0.1282(10) 0.0254(8) 0.0574(8) 0.115(5) Uani 0.580(9) 1 d D U P D 1
F1G F 0.0433(9) 0.0754(8) 0.0700(10) 0.150(6) Uani 0.580(9) 1 d D U P D 1
F2G F 0.1192(11) -0.0302(8) 0.0300(9) 0.159(6) Uani 0.580(9) 1 d D U P D 1
F3G F 0.1504(13) 0.0016(11) 0.1197(8) 0.182(6) Uani 0.580(9) 1 d D U P D 1
S1H S 0.2199(9) 0.0526(8) 0.0177(6) 0.071(3) Uani 0.420(9) 1 d D U P D 2
O1H O 0.207(3) 0.1282(13) 0.0326(19) 0.090(9) Uani 0.420(9) 1 d D U P D 2
O2H O 0.3028(13) 0.0195(14) -0.0321(10) 0.107(7) Uani 0.420(9) 1 d D U P D 2
O3H O 0.2099(15) 0.0008(10) 0.0791(8) 0.109(6) Uani 0.420(9) 1 d D U P D 2
C1H C 0.1245(12) 0.0653(10) -0.0254(9) 0.109(5) Uani 0.420(9) 1 d D U P D 2
F1H F 0.0393(11) 0.0997(13) 0.0104(11) 0.150(7) Uani 0.420(9) 1 d D U P D 2
F2H F 0.1319(14) 0.1089(10) -0.0849(9) 0.128(6) Uani 0.420(9) 1 d D U P D 2
F3H F 0.1213(15) -0.0005(10) -0.0383(12) 0.146(7) Uani 0.420(9) 1 d D U P D 2
N1S N 0.0651(13) 0.6626(15) 1.0738(12) 0.124(8) Uani 0.5 1 d D U P . .
C6S C 0.0457(14) 0.6977(15) 1.0249(14) 0.101(7) Uani 0.5 1 d D U P . .
C7S C 0.0201(15) 0.7318(13) 0.9598(12) 0.095(6) Uani 0.5 1 d D U P . .
H7SA H 0.0723 0.7479 0.9299 0.143 Uiso 0.5 1 calc R U P . .
H7SB H -0.0381 0.7767 0.9672 0.143 Uiso 0.5 1 calc R U P . .
H7SC H 0.0086 0.6944 0.9373 0.143 Uiso 0.5 1 calc R U P . .
N2S N 0.9465(6) 0.3333(5) 0.2311(5) 0.085(2) Uani 1 1 d D . . . .
C8SB C 0.981(3) 0.292(2) 0.1914(19) 0.084(10) Uiso 0.3 1 d D . P E 2
C9SB C 1.018(5) 0.230(3) 0.150(3) 0.19(3) Uiso 0.3 1 d D . P E 2
H9SA H 1.0884 0.2120 0.1410 0.291 Uiso 0.3 1 calc . U P F 2
H9SB H 0.9964 0.2460 0.1052 0.291 Uiso 0.3 1 calc . U P G 2
H9SC H 0.9960 0.1873 0.1743 0.291 Uiso 0.3 1 calc . U P H 2
C9SA C 1.046(2) 0.1888(17) 0.2327(16) 0.190(12) Uiso 0.7 1 d . . P E 1
H9SD H 1.0898 0.1751 0.1881 0.286 Uiso 0.7 1 calc R U P E 1
H9SE H 1.0034 0.1585 0.2447 0.286 Uiso 0.7 1 calc R U P E 1
H9SF H 1.0839 0.1778 0.2693 0.286 Uiso 0.7 1 calc R U P E 1
C8SA C 0.9885(11) 0.2732(9) 0.2267(8) 0.073(4) Uiso 0.7 1 d . . P E 1
C91 C 0.879(3) 0.031(3) 1.2689(16) 0.41(2) Uiso 1 1 d D . . . .
H91A H 0.9212 -0.0068 1.2364 0.611 Uiso 1 1 calc . U . . .
H91B H 0.8889 0.0804 1.2536 0.611 Uiso 1 1 calc . U . . .
H91C H 0.8120 0.0371 1.2695 0.611 Uiso 1 1 calc . U . . .
C92 C 0.901(2) 0.0026(15) 1.3428(17) 0.310(16) Uiso 1 1 d D . . . .
H92A H 0.8879 -0.0467 1.3564 0.372 Uiso 1 1 calc R U . . .
H92B H 0.9702 -0.0096 1.3384 0.372 Uiso 1 1 calc R U . . .
O93 O 0.8554(17) 0.0470(14) 1.3999(14) 0.322(11) Uiso 1 1 d D . . . .
C94 C 0.846(2) 0.0696(17) 1.4653(15) 0.290(15) Uiso 1 1 d D . . . .
H94A H 0.9088 0.0745 1.4653 0.348 Uiso 1 1 calc R U . . .
H94B H 0.8416 0.0250 1.4991 0.348 Uiso 1 1 calc R U . . .
C95 C 0.770(2) 0.1409(19) 1.4987(16) 0.36(2) Uiso 1 1 d D . . . .
H95A H 0.7642 0.1329 1.5494 0.541 Uiso 1 1 calc R U . . .
H95B H 0.7079 0.1486 1.4871 0.541 Uiso 1 1 calc R U . . .
H95C H 0.7885 0.1865 1.4805 0.541 Uiso 1 1 calc R U . . .

loop_
_atom_site_aniso_label
_atom_site_aniso_U_11
_atom_site_aniso_U_22
_atom_site_aniso_U_33
_atom_site_aniso_U_23
_atom_site_aniso_U_13
_atom_site_aniso_U_12
Fe1 0.0274(4) 0.0199(4) 0.0199(4) 0.0003(3) -0.0084(3) -0.0054(3)
Fe2 0.0332(4) 0.0287(4) 0.0157(4) -0.0023(3) -0.0082(3) -0.0088(3)
Fe3 0.0227(4) 0.0199(4) 0.0178(3) -0.0029(3) -0.0047(3) -0.0028(3)
Fe4 0.0286(4) 0.0214(4) 0.0159(3) -0.0035(3) -0.0075(3) -0.0008(3)
O1 0.0317(19) 0.0270(18) 0.0181(17) -0.0008(14) -0.0055(14) -0.0072(15)
O2 0.040(2) 0.0231(18) 0.0205(17) -0.0026(14) -0.0132(15) -0.0010(16)
O3 0.0264(18) 0.0226(17) 0.0210(17) -0.0078(14) -0.0058(14) -0.0016(14)
O4 0.039(2) 0.030(2) 0.0173(16) -0.0027(14) -0.0120(15) -0.0039(17)
O5 0.040(2) 0.042(2) 0.0210(18) -0.0026(16) -0.0066(16) -0.0196(18)
O6 0.044(2) 0.049(2) 0.027(2) -0.0066(18) -0.0045(17) -0.023(2)
O7 0.030(2) 0.031(2) 0.034(2) -0.0074(16) -0.0031(16) -0.0104(16)
O8 0.051(3) 0.035(2) 0.033(2) 0.0015(17) -0.0160(19) -0.0183(19)
O9 0.033(2) 0.032(2) 0.029(2) 0.0003(16) -0.0038(16) -0.0073(17)
O10 0.038(2) 0.028(2) 0.035(2) -0.0007(16) -0.0025(17) -0.0114(17)
N1 0.037(2) 0.035(2) 0.020(2) -0.0074(17) -0.0054(17) -0.0175(19)
N2 0.033(2) 0.037(2) 0.019(2) -0.0001(17) -0.0079(17) -0.0117(19)
N3 0.035(3) 0.035(2) 0.022(2) -0.0022(18) -0.0085(18) -0.007(2)
N4 0.026(2) 0.025(2) 0.023(2) 0.0022(16) -0.0079(16) -0.0095(17)
N5 0.028(2) 0.022(2) 0.024(2) -0.0003(16) -0.0089(17) -0.0060(17)
N6 0.030(2) 0.0187(19) 0.0195(19) 0.0000(15) -0.0069(17) -0.0038(17)
N7 0.029(2) 0.0189(19) 0.0189(19) -0.0014(15) -0.0081(16) -0.0042(16)
N8 0.032(2) 0.024(2) 0.026(2) -0.0024(17) -0.0075(17) -0.0074(17)
N9 0.037(2) 0.024(2) 0.023(2) -0.0058(17) -0.0090(18) 0.0002(18)
N10 0.032(2) 0.022(2) 0.0178(19) -0.0032(15) -0.0062(16) -0.0034(17)
N11 0.031(2) 0.025(2) 0.021(2) -0.0042(17) -0.0064(17) -0.0022(18)
N12 0.025(2) 0.022(2) 0.0209(19) -0.0025(16) -0.0066(16) -0.0036(17)
N13 0.027(2) 0.022(2) 0.0213(19) -0.0051(16) -0.0048(16) -0.0049(17)
N14 0.029(2) 0.020(2) 0.0198(19) -0.0018(15) -0.0084(16) -0.0051(16)
N15 0.028(2) 0.026(2) 0.017(2) -0.0005(16) -0.0062(16) -0.0054(17)
N16 0.030(2) 0.026(2) 0.027(2) -0.0010(17) -0.0032(18) -0.0081(17)
C1 0.045(3) 0.036(3) 0.032(3) -0.006(2) -0.005(2) -0.016(2)
C2 0.049(4) 0.044(3) 0.036(3) -0.013(2) -0.004(3) -0.023(3)
C3 0.055(4) 0.044(3) 0.029(3) -0.013(2) -0.002(2) -0.028(3)
C4 0.050(3) 0.048(3) 0.020(2) -0.005(2) -0.008(2) -0.026(3)
C5 0.041(3) 0.040(3) 0.021(2) -0.002(2) -0.003(2) -0.023(2)
C6 0.040(3) 0.045(3) 0.020(2) -0.004(2) -0.005(2) -0.023(2)
C7 0.029(3) 0.031(2) 0.022(2) 0.0011(18) -0.0081(19) -0.010(2)
C8 0.028(3) 0.032(3) 0.024(2) 0.0023(19) -0.010(2) -0.008(2)
C9 0.047(3) 0.038(3) 0.024(3) 0.006(2) -0.014(2) -0.009(2)
C10 0.049(4) 0.035(3) 0.034(3) 0.008(2) -0.019(3) -0.002(3)
C11 0.044(3) 0.029(3) 0.034(3) 0.002(2) -0.017(2) -0.001(2)
C12 0.029(3) 0.028(2) 0.027(2) 0.0001(19) -0.008(2) -0.008(2)
C13 0.034(3) 0.024(2) 0.027(2) 0.0006(19) -0.011(2) -0.006(2)
C14 0.053(4) 0.023(3) 0.037(3) -0.002(2) -0.023(3) -0.001(2)
C15 0.066(4) 0.031(3) 0.038(3) -0.011(2) -0.027(3) 0.006(3)
C16 0.037(3) 0.032(3) 0.028(3) -0.002(2) -0.014(2) 0.001(2)
C17 0.033(3) 0.025(2) 0.025(2) -0.0024(18) -0.013(2) -0.006(2)
C18 0.023(2) 0.020(2) 0.022(2) -0.0024(17) -0.0090(19) -0.0023(19)
C19 0.032(2) 0.025(2) 0.016(2) -0.0046(18) -0.0080(19) -0.0068(19)
C20 0.034(3) 0.026(2) 0.017(2) -0.0013(18) -0.0059(19) -0.009(2)
C21 0.038(3) 0.033(3) 0.027(3) 0.004(2) -0.007(2) -0.014(2)
C22 0.048(3) 0.031(3) 0.036(3) 0.007(2) -0.013(2) -0.018(2)
C23 0.044(3) 0.026(3) 0.047(3) 0.008(2) -0.015(3) -0.009(2)
C24 0.038(3) 0.022(2) 0.040(3) -0.001(2) -0.011(2) -0.005(2)
C25 0.030(3) 0.031(3) 0.034(3) -0.001(2) -0.008(2) -0.008(2)
C26 0.059(4) 0.055(4) 0.026(3) 0.002(3) -0.018(3) -0.023(3)
C27 0.044(3) 0.039(3) 0.032(3) -0.011(2) -0.015(2) 0.009(3)
C28 0.060(4) 0.045(4) 0.043(3) -0.023(3) -0.020(3) 0.012(3)
C29 0.055(4) 0.049(4) 0.031(3) -0.022(3) -0.012(3) 0.007(3)
C30 0.045(3) 0.034(3) 0.026(3) -0.009(2) -0.010(2) -0.001(2)
C31 0.035(3) 0.024(2) 0.018(2) -0.0054(19) -0.0060(19) 0.001(2)
C32 0.042(3) 0.027(3) 0.020(2) -0.0026(19) -0.007(2) -0.008(2)
C33 0.027(2) 0.019(2) 0.020(2) 0.0003(18) -0.0074(18) -0.0047(19)
C34 0.026(2) 0.024(2) 0.021(2) -0.0018(18) -0.0071(18) -0.005(2)
C35 0.030(3) 0.030(3) 0.023(2) -0.003(2) -0.011(2) -0.003(2)
C36 0.028(3) 0.033(3) 0.029(3) -0.003(2) -0.012(2) -0.002(2)
C37 0.029(3) 0.028(3) 0.027(3) -0.005(2) -0.006(2) -0.003(2)
C38 0.027(2) 0.023(2) 0.023(2) -0.0020(18) -0.0052(18) -0.0079(19)
C39 0.027(2) 0.019(2) 0.023(2) -0.0035(18) -0.0061(18) -0.0029(19)
C40 0.031(3) 0.027(3) 0.026(2) -0.004(2) -0.009(2) 0.005(2)
C41 0.034(3) 0.031(3) 0.025(3) -0.009(2) -0.004(2) -0.002(2)
C42 0.046(3) 0.031(3) 0.025(3) -0.013(2) -0.013(2) -0.001(2)
C43 0.030(2) 0.019(2) 0.021(2) -0.0017(18) -0.0062(18) -0.0044(19)
C44 0.031(2) 0.020(2) 0.018(2) 0.0003(17) -0.0076(18) -0.0059(19)
C45 0.030(2) 0.029(2) 0.017(2) -0.0033(19) -0.0065(19) -0.009(2)
C46 0.031(3) 0.030(2) 0.024(3) -0.003(2) -0.003(2) -0.011(2)
C47 0.037(3) 0.037(3) 0.070(5) -0.002(3) -0.016(3) -0.013(3)
C48 0.040(4) 0.045(4) 0.122(8) -0.001(4) -0.017(4) -0.018(3)
C49 0.030(3) 0.042(3) 0.104(6) -0.003(4) -0.014(3) -0.008(3)
C50 0.034(3) 0.036(3) 0.054(4) 0.000(3) -0.009(3) -0.010(2)
C51 0.032(3) 0.027(3) 0.033(3) -0.001(2) -0.007(2) -0.011(2)
C52 0.044(3) 0.031(3) 0.030(3) -0.012(2) -0.015(2) 0.002(3)
S1A 0.0447(9) 0.0443(9) 0.0338(8) 0.0103(6) -0.0166(7) -0.0226(7)
O1A 0.058(3) 0.059(3) 0.040(2) -0.003(2) -0.014(2) -0.029(2)
O2A 0.063(3) 0.064(3) 0.045(3) 0.015(2) -0.006(2) -0.033(3)
O3A 0.066(3) 0.046(3) 0.052(3) 0.017(2) -0.037(2) -0.028(2)
C1A 0.048(3) 0.053(3) 0.053(3) -0.001(3) -0.018(3) -0.024(3)
F1A 0.075(3) 0.082(3) 0.073(3) -0.017(2) 0.016(2) -0.042(3)
F2A 0.069(3) 0.058(2) 0.068(3) -0.010(2) -0.016(2) -0.033(2)
F3A 0.071(3) 0.069(3) 0.093(3) -0.002(3) -0.048(3) -0.010(2)
S1B 0.0512(9) 0.0250(7) 0.0289(7) -0.0011(6) -0.0140(6) -0.0042(6)
O1B 0.072(3) 0.040(2) 0.028(2) -0.0043(18) -0.012(2) -0.016(2)
O2B 0.050(3) 0.025(2) 0.050(3) -0.0031(18) -0.017(2) -0.0056(18)
O3B 0.120(5) 0.032(2) 0.042(3) -0.006(2) -0.042(3) 0.009(3)
C1B 0.068(4) 0.062(5) 0.113(6) -0.020(4) 0.007(4) -0.028(4)
F1B 0.068(4) 0.096(4) 0.194(6) -0.010(4) -0.047(4) -0.031(3)
F2B 0.134(6) 0.090(4) 0.184(7) -0.008(4) 0.003(5) -0.079(4)
F3B 0.117(5) 0.159(6) 0.151(5) -0.061(5) 0.059(4) -0.072(5)
S1C 0.0611(15) 0.0353(17) 0.0341(11) 0.0024(11) -0.0161(10) -0.0206(14)
O2C 0.082(5) 0.054(4) 0.072(5) -0.025(3) -0.009(4) -0.017(3)
O3C 0.075(6) 0.045(4) 0.042(3) -0.006(3) -0.018(3) 0.002(4)
O1C 0.094(6) 0.086(6) 0.071(5) 0.021(4) -0.036(5) -0.020(5)
S2C 0.0611(15) 0.0353(17) 0.0341(11) 0.0024(11) -0.0161(10) -0.0206(14)
O4C 0.073(11) 0.028(9) 0.034(7) 0.013(6) -0.008(7) -0.035(8)
O5C 0.075(8) 0.063(12) 0.049(12) 0.008(9) -0.017(7) -0.024(7)
O6C 0.074(15) 0.067(18) 0.040(7) 0.009(8) -0.020(7) -0.029(12)
C1C 0.124(6) 0.132(7) 0.121(7) -0.006(5) -0.014(5) -0.091(6)
F1C 0.212(9) 0.244(10) 0.149(6) -0.003(6) 0.044(6) -0.158(8)
F2C 0.217(8) 0.122(5) 0.259(10) -0.010(6) -0.044(7) -0.109(6)
F3C 0.130(6) 0.268(10) 0.236(9) -0.008(8) -0.059(6) -0.130(6)
S1D 0.0367(8) 0.0470(9) 0.0327(8) -0.0140(7) -0.0014(6) -0.0160(7)
O1D 0.051(3) 0.102(4) 0.049(3) -0.019(3) -0.016(2) -0.026(3)
O2D 0.050(3) 0.061(3) 0.068(3) -0.035(3) 0.011(2) -0.020(2)
O3D 0.036(2) 0.056(3) 0.032(2) -0.0100(19) -0.0078(17) -0.017(2)
C1D 0.073(4) 0.059(4) 0.084(4) -0.009(3) 0.018(3) -0.027(3)
F1D 0.083(6) 0.054(5) 0.113(9) -0.005(6) -0.001(6) -0.013(4)
F2D 0.086(5) 0.084(7) 0.125(11) -0.015(7) 0.023(5) -0.057(5)
F3D 0.130(12) 0.107(9) 0.078(5) 0.016(5) 0.018(5) -0.044(9)
F4D 0.100(12) 0.045(8) 0.097(10) -0.015(8) 0.023(8) -0.024(7)
F5D 0.080(7) 0.070(10) 0.103(13) 0.006(10) 0.018(7) -0.039(7)
F6D 0.089(12) 0.100(12) 0.073(8) 0.016(7) 0.013(7) -0.036(10)
S1F 0.027(2) 0.024(2) 0.045(2) 0.0001(17) -0.0108(18) -0.0084(16)
O1F 0.040(5) 0.036(4) 0.083(6) -0.014(4) -0.020(4) -0.005(4)
O2F 0.061(7) 0.025(4) 0.094(7) 0.008(4) -0.017(5) -0.020(4)
O3F 0.121(10) 0.101(10) 0.069(5) -0.020(5) 0.007(5) -0.069(8)
C1F 0.052(6) 0.086(7) 0.144(10) 0.014(6) -0.038(5) -0.023(5)
F1F 0.102(9) 0.150(10) 0.231(15) -0.013(9) -0.080(9) -0.058(7)
F2F 0.061(6) 0.114(8) 0.165(10) 0.011(7) -0.009(5) -0.002(5)
F3F 0.093(9) 0.092(6) 0.185(12) 0.036(7) -0.061(8) -0.009(6)
S1I 0.066(7) 0.100(9) 0.136(10) -0.038(7) -0.013(6) -0.035(6)
O1I 0.15(2) 0.113(16) 0.149(15) -0.035(12) -0.032(12) -0.055(13)
O2I 0.071(13) 0.100(11) 0.158(16) -0.061(9) 0.025(10) -0.038(9)
O3I 0.077(10) 0.114(16) 0.158(15) -0.043(12) -0.001(9) -0.045(10)
C1I 0.088(10) 0.127(12) 0.147(13) -0.053(9) -0.018(9) -0.020(8)
F1I 0.106(13) 0.145(14) 0.155(15) -0.055(11) -0.035(11) -0.020(10)
F2I 0.136(16) 0.147(12) 0.177(16) -0.029(10) -0.021(12) -0.041(11)
F3I 0.069(9) 0.133(15) 0.150(14) -0.039(11) -0.030(9) 0.008(8)
S1G 0.049(3) 0.054(3) 0.055(3) -0.013(2) -0.015(2) -0.012(2)
O1G 0.065(10) 0.059(6) 0.072(9) -0.008(5) -0.030(7) -0.014(5)
O2G 0.074(7) 0.095(8) 0.112(11) -0.006(8) -0.021(6) 0.020(6)
O3G 0.125(10) 0.079(7) 0.087(6) -0.001(5) -0.052(6) -0.033(7)
C1G 0.110(8) 0.092(8) 0.134(9) -0.020(7) 0.020(7) -0.047(7)
F1G 0.099(7) 0.118(8) 0.219(14) -0.031(8) 0.037(7) -0.057(6)
F2G 0.163(12) 0.124(9) 0.205(13) -0.035(9) 0.005(10) -0.083(9)
F3G 0.192(13) 0.203(14) 0.141(9) 0.003(8) 0.010(8) -0.089(11)
S1H 0.082(6) 0.069(6) 0.075(6) -0.021(4) -0.025(4) -0.027(5)
O1H 0.099(19) 0.081(9) 0.113(17) -0.026(9) -0.043(13) -0.034(9)
O2H 0.114(10) 0.098(13) 0.098(11) -0.024(9) -0.014(8) -0.020(8)
O3H 0.127(14) 0.088(10) 0.109(9) -0.005(7) -0.027(8) -0.033(9)
C1H 0.115(9) 0.112(10) 0.133(11) -0.001(8) -0.060(8) -0.061(8)
F1H 0.105(9) 0.193(15) 0.178(14) -0.022(11) -0.055(8) -0.059(9)
F2H 0.158(14) 0.129(12) 0.138(10) 0.006(8) -0.078(9) -0.074(10)
F3H 0.193(15) 0.136(10) 0.168(15) -0.002(9) -0.082(12) -0.099(10)
N1S 0.050(10) 0.163(19) 0.114(13) -0.020(11) -0.003(9) 0.012(11)
C6S 0.048(11) 0.121(17) 0.112(13) -0.026(11) -0.008(9) 0.001(11)
C7S 0.064(12) 0.085(14) 0.121(13) -0.022(11) -0.017(10) -0.002(10)
N2S 0.080(6) 0.089(6) 0.082(6) 0.009(5) -0.030(5) -0.024(5)

loop_
_atom_type_symbol
_atom_type_description
_atom_type_scat_dispersion_real
_atom_type_scat_dispersion_imag
_atom_type_scat_source
C C 0.0033 0.0016 'International Tables Vol C Tables 4.2.6.8 and 6.1.1.4'
H H 0.0000 0.0000 'International Tables Vol C Tables 4.2.6.8 and 6.1.1.4'
F F 0.0171 0.0103 'International Tables Vol C Tables 4.2.6.8 and 6.1.1.4'
Fe Fe 0.3463 0.8444 'International Tables Vol C Tables 4.2.6.8 and 6.1.1.4'
N N 0.0061 0.0033 'International Tables Vol C Tables 4.2.6.8 and 6.1.1.4'
O O 0.0106 0.0060 'International Tables Vol C Tables 4.2.6.8 and 6.1.1.4'
S S 0.1246 0.1234 'International Tables Vol C Tables 4.2.6.8 and 6.1.1.4'

loop_
_geom_angle_atom_site_label_1
_geom_angle_atom_site_label_2
_geom_angle_atom_site_label_3
_geom_angle
O7 Fe1 N16 168.58(16)
O7 Fe1 N5 93.41(16)
N16 Fe1 N5 97.55(17)
O7 Fe1 N15 98.52(16)
N16 Fe1 N15 74.50(17)
N5 Fe1 N15 142.88(16)
O7 Fe1 N4 90.27(15)
N16 Fe1 N4 89.99(16)
N5 Fe1 N4 72.51(16)
N15 Fe1 N4 141.87(16)
O7 Fe1 N6 94.30(15)
N16 Fe1 N6 92.54(16)
N5 Fe1 N6 69.37(15)
N15 Fe1 N6 74.76(15)
N4 Fe1 N6 141.79(15)
O4 Fe2 O1 109.23(15)
O4 Fe2 O6 91.20(17)
O1 Fe2 O6 90.84(16)
O4 Fe2 O5 87.54(17)
O1 Fe2 O5 92.21(16)
O6 Fe2 O5 176.94(17)
O4 Fe2 N2 173.99(17)
O1 Fe2 N2 75.56(16)
O6 Fe2 N2 92.38(18)
O5 Fe2 N2 88.64(17)
O4 Fe2 N1 100.34(17)
O1 Fe2 N1 150.43(16)
O6 Fe2 N1 88.61(17)
O5 Fe2 N1 88.87(16)
N2 Fe2 N1 74.93(18)
O10 Fe3 N8 166.23(16)
O10 Fe3 N13 93.67(16)
N8 Fe3 N13 98.61(16)
O10 Fe3 N7 99.00(16)
N8 Fe3 N7 74.43(16)
N13 Fe3 N7 144.37(16)
O10 Fe3 N12 88.71(16)
N8 Fe3 N12 89.07(16)
N13 Fe3 N12 72.41(15)
N7 Fe3 N12 140.56(15)
O10 Fe3 N14 96.37(15)
N8 Fe3 N14 93.69(16)
N13 Fe3 N14 69.99(15)
N7 Fe3 N14 75.57(15)
N12 Fe3 N14 142.29(15)
O2 Fe4 O3 109.42(15)
O2 Fe4 O9 89.45(16)
O3 Fe4 O9 92.99(15)
O2 Fe4 O8 89.22(17)
O3 Fe4 O8 91.49(16)
O9 Fe4 O8 175.52(17)
O2 Fe4 N10 173.67(16)
O3 Fe4 N10 75.35(15)
O9 Fe4 N10 94.51(17)
O8 Fe4 N10 86.46(17)
O2 Fe4 N9 100.86(16)
O3 Fe4 N9 149.72(16)
O9 Fe4 N9 87.64(17)
O8 Fe4 N9 88.41(18)
N10 Fe4 N9 74.42(17)
C7 O1 Fe2 113.6(3)
C18 O2 Fe4 140.9(3)
C33 O3 Fe4 113.9(3)
C44 O4 Fe2 141.1(3)
Fe2 O5 H5A 131.1
Fe2 O5 H5B 120.9
H5A O5 H5B 98.9
Fe2 O6 H6A 123.5
Fe2 O6 H6B 105.0
H6A O6 H6B 110.9
Fe1 O7 H7A 117.9
Fe1 O7 H7B 121.7
H7A O7 H7B 110.5
Fe4 O8 H8A 122.6
Fe4 O8 H8B 122.0
H8A O8 H8B 106.4
Fe4 O9 H9A 124.7
Fe4 O9 H9B 121.9
H9A O9 H9B 102.7
Fe3 O10 H10A 154.2
Fe3 O10 H10B 121.1
H10A O10 H10B 72.9
C1 N1 C5 118.8(5)
C1 N1 Fe2 125.8(4)
C5 N1 Fe2 115.4(4)
C6 N2 N3 121.1(5)
C6 N2 Fe2 121.2(4)
N3 N2 Fe2 117.6(3)
C7 N3 N2 107.7(4)
C8 N4 C12 118.3(4)
C8 N4 Fe1 123.6(4)
C12 N4 Fe1 118.1(3)
C13 N5 C17 117.7(5)
C13 N5 Fe1 119.5(3)
C17 N5 Fe1 122.5(3)
C18 N6 N7 116.5(4)
C18 N6 Fe1 117.0(3)
N7 N6 Fe1 126.1(3)
C19 N7 N6 116.7(4)
C19 N7 Fe3 117.9(3)
N6 N7 Fe3 123.2(3)
C24 N8 C20 117.9(5)
C24 N8 Fe3 125.6(4)
C20 N8 Fe3 116.5(3)
C27 N9 C31 119.2(5)
C27 N9 Fe4 125.6(4)
C31 N9 Fe4 115.1(3)
C32 N10 N11 120.3(4)
C32 N10 Fe4 122.1(4)
N11 N10 Fe4 117.4(3)
C33 N11 N10 107.7(4)
C34 N12 C38 118.9(4)
C34 N12 Fe3 123.3(3)
C38 N12 Fe3 117.5(3)
C39 N13 C43 118.4(4)
C39 N13 Fe3 119.8(3)
C43 N13 Fe3 121.8(3)
C44 N14 N15 116.1(4)
C44 N14 Fe3 117.3(3)
N15 N14 Fe3 126.4(3)
C45 N15 N14 117.7(4)
C45 N15 Fe1 117.6(4)
N14 N15 Fe1 122.9(3)
C50 N16 C46 117.9(5)
C50 N16 Fe1 125.7(4)
C46 N16 Fe1 116.2(4)
N1 C1 C2 123.3(6)
N1 C1 H1 118.4
C2 C1 H1 118.4
C1 C2 C3 117.4(6)
C1 C2 H2 121.3
C3 C2 H2 121.3
C2 C3 C4 120.7(5)
C2 C3 H3 119.6
C4 C3 H3 119.6
C5 C4 C3 117.7(5)
C5 C4 H4 121.1
C3 C4 H4 121.1
N1 C5 C4 122.1(6)
N1 C5 C6 114.9(5)
C4 C5 C6 122.9(5)
N2 C6 C5 113.4(5)
N2 C6 C26 124.2(6)
C5 C6 C26 122.5(5)
N3 C7 O1 125.1(5)
N3 C7 C8 117.3(5)
O1 C7 C8 117.6(4)
N4 C8 C9 123.2(5)
N4 C8 C7 114.4(4)
C9 C8 C7 122.4(5)
C8 C9 C10 117.8(5)
C8 C9 H9 121.1
C10 C9 H9 121.1
C11 C10 C9 120.2(5)
C11 C10 H10 119.9
C9 C10 H10 119.9
C10 C11 C12 118.5(6)
C10 C11 H11 120.8
C12 C11 H11 120.8
N4 C12 C11 122.0(5)
N4 C12 C13 114.8(5)
C11 C12 C13 123.2(5)
N5 C13 C14 122.1(5)
N5 C13 C12 114.8(5)
C14 C13 C12 123.1(5)
C13 C14 C15 119.2(5)
C13 C14 H14 120.4
C15 C14 H14 120.4
C14 C15 C16 118.4(6)
C14 C15 H15 120.8
C16 C15 H15 120.8
C17 C16 C15 118.7(5)
C17 C16 H16 120.7
C15 C16 H16 120.7
N5 C17 C16 123.9(5)
N5 C17 C18 114.7(4)
C16 C17 C18 121.2(5)
N6 C18 O2 126.8(5)
N6 C18 C17 115.1(4)
O2 C18 C17 117.9(4)
N7 C19 C25 126.2(5)
N7 C19 C20 115.2(5)
C25 C19 C20 118.6(5)
N8 C20 C21 122.3(5)
N8 C20 C19 115.5(5)
C21 C20 C19 122.2(5)
C20 C21 C22 119.0(6)
C20 C21 H21 120.5
C22 C21 H21 120.5
C23 C22 C21 119.3(6)
C23 C22 H22 120.4
C21 C22 H22 120.4
C22 C23 C24 119.2(6)
C22 C23 H23 120.4
C24 C23 H23 120.4
N8 C24 C23 122.4(6)
N8 C24 H24 118.8
C23 C24 H24 118.8
C19 C25 H25A 109.5
C19 C25 H25B 109.5
H25A C25 H25B 109.5
C19 C25 H25C 109.5
H25A C25 H25C 109.5
H25B C25 H25C 109.5
C6 C26 H26A 109.5
C6 C26 H26B 109.5
H26A C26 H26B 109.5
C6 C26 H26C 109.5
H26A C26 H26C 109.5
H26B C26 H26C 109.5
N9 C27 C28 121.6(6)
N9 C27 H27 119.2
C28 C27 H27 119.2
C27 C28 C29 119.3(6)
C27 C28 H28 120.4
C29 C28 H28 120.4
C30 C29 C28 118.8(6)
C30 C29 H29 120.6
C28 C29 H29 120.6
C29 C30 C31 119.5(6)
C29 C30 H30 120.2
C31 C30 H30 120.2
N9 C31 C30 121.6(5)
N9 C31 C32 116.1(4)
C30 C31 C32 122.2(5)
N10 C32 C31 112.0(5)
N10 C32 C52 125.6(5)
C31 C32 C52 122.4(5)
N11 C33 O3 125.1(5)
N11 C33 C34 117.4(4)
O3 C33 C34 117.5(4)
N12 C34 C35 122.8(5)
N12 C34 C33 115.8(4)
C35 C34 C33 121.5(5)
C36 C35 C34 118.5(5)
C36 C35 H35 120.8
C34 C35 H35 120.8
C35 C36 C37 119.5(5)
C35 C36 H36 120.2
C37 C36 H36 120.2
C36 C37 C38 118.7(5)
C36 C37 H37 120.6
C38 C37 H37 120.6
N12 C38 C37 121.5(5)
N12 C38 C39 115.8(4)
C37 C38 C39 122.7(5)
N13 C39 C40 121.3(5)
N13 C39 C38 114.0(4)
C40 C39 C38 124.7(5)
C41 C40 C39 120.4(5)
C41 C40 H40 119.8
C39 C40 H40 119.8
C40 C41 C42 118.4(5)
C40 C41 H41 120.8
C42 C41 H41 120.8
C43 C42 C41 118.1(5)
C43 C42 H42 121.0
C41 C42 H42 121.0
N13 C43 C42 123.4(5)
N13 C43 C44 114.6(4)
C42 C43 C44 121.8(5)
N14 C44 O4 126.6(5)
N14 C44 C43 115.7(4)
O4 C44 C43 117.7(4)
N15 C45 C46 115.4(5)
N15 C45 C51 125.7(5)
C46 C45 C51 118.9(5)
N16 C46 C47 121.8(5)
N16 C46 C45 115.7(5)
C47 C46 C45 122.4(5)
C48 C47 C46 119.1(6)
C48 C47 H47 120.4
C46 C47 H47 120.4
C49 C48 C47 119.2(7)
C49 C48 H48 120.4
C47 C48 H48 120.4
C48 C49 C50 118.9(7)
C48 C49 H49 120.6
C50 C49 H49 120.6
N16 C50 C49 123.1(6)
N16 C50 H50 118.5
C49 C50 H50 118.5
C45 C51 H51A 109.5
C45 C51 H51B 109.5
H51A C51 H51B 109.5
C45 C51 H51C 109.5
H51A C51 H51C 109.5
H51B C51 H51C 109.5
C32 C52 H52A 109.5
C32 C52 H52B 109.5
H52A C52 H52B 109.5
C32 C52 H52C 109.5
H52A C52 H52C 109.5
H52B C52 H52C 109.5
O2A S1A O1A 116.0(3)
O2A S1A O3A 114.3(3)
O1A S1A O3A 114.8(3)
O2A S1A C1A 103.2(3)
O1A S1A C1A 104.6(3)
O3A S1A C1A 101.5(3)
F1A C1A F3A 107.3(5)
F1A C1A F2A 107.9(5)
F3A C1A F2A 107.4(5)
F1A C1A S1A 112.4(4)
F3A C1A S1A 110.9(4)
F2A C1A S1A 110.7(4)
O3B S1B O2B 115.0(3)
O3B S1B O1B 114.2(3)
O2B S1B O1B 114.4(3)
O3B S1B C1B 104.3(4)
O2B S1B C1B 103.6(3)
O1B S1B C1B 103.5(4)
F1B C1B F2B 106.9(8)
F1B C1B F3B 107.4(8)
F2B C1B F3B 108.3(8)
F1B C1B S1B 112.1(6)
F2B C1B S1B 111.4(6)
F3B C1B S1B 110.5(6)
O2C S1C O3C 113.7(6)
O2C S1C O1C 116.1(5)
O3C S1C O1C 112.0(6)
O2C S1C C1C 110.0(5)
O3C S1C C1C 102.3(6)
O1C S1C C1C 101.1(6)
O4C S2C O6C 122(3)
O4C S2C O5C 102(2)
O6C S2C O5C 105(3)
O4C S2C C1C 94.2(12)
O6C S2C C1C 109(2)
O5C S2C C1C 126.7(18)
F3C C1C F1C 106.0(11)
F3C C1C F2C 107.8(10)
F1C C1C F2C 109.9(11)
F3C C1C S2C 127.3(10)
F1C C1C S2C 108.7(9)
F2C C1C S2C 96.2(9)
F3C C1C S1C 109.9(8)
F1C C1C S1C 111.9(8)
F2C C1C S1C 111.2(8)
O2D S1D O1D 116.7(3)
O2D S1D O3D 114.8(3)
O1D S1D O3D 112.3(3)
O2D S1D C1D 105.2(3)
O1D S1D C1D 104.3(4)
O3D S1D C1D 101.3(3)
F1D C1D F3D 107.8(10)
F1D C1D F2D 108.1(10)
F3D C1D F2D 108.6(9)
F5D C1D F4D 111.6(17)
F5D C1D F6D 103.1(13)
F4D C1D F6D 106.9(15)
F5D C1D S1D 122.6(13)
F1D C1D S1D 115.4(10)
F3D C1D S1D 110.2(8)
F2D C1D S1D 106.6(9)
F4D C1D S1D 102.4(13)
F6D C1D S1D 109.5(13)
O3F S1F O2F 116.8(8)
O3F S1F O1F 116.0(8)
O2F S1F O1F 112.5(7)
O3F S1F C1F 105.0(8)
O2F S1F C1F 101.1(6)
O1F S1F C1F 102.8(6)
F1F C1F F3F 109.7(12)
F1F C1F F2F 109.5(12)
F3F C1F F2F 107.5(12)
F1F C1F S1F 109.2(9)
F3F C1F S1F 111.2(9)
F2F C1F S1F 109.7(8)
O3I S1I O1I 118.4(16)
O3I S1I O2I 112.1(15)
O1I S1I O2I 117.7(16)
O3I S1I C1I 104.8(13)
O1I S1I C1I 104.0(14)
O2I S1I C1I 95.6(12)
F2I C1I F1I 112.6(17)
F2I C1I F3I 111.0(17)
F1I C1I F3I 106.6(16)
F2I C1I S1I 108.8(14)
F1I C1I S1I 110.3(13)
F3I C1I S1I 107.4(12)
O2G S1G O3G 113.5(10)
O2G S1G O1G 118.6(11)
O3G S1G O1G 109.8(10)
O2G S1G C1G 102.7(9)
O3G S1G C1G 107.7(9)
O1G S1G C1G 103.3(10)
F1G C1G F2G 105.8(13)
F1G C1G F3G 103.9(14)
F2G C1G F3G 111.2(14)
F1G C1G S1G 112.4(10)
F2G C1G S1G 113.0(10)
F3G C1G S1G 110.1(11)
O2H S1H O1H 115.2(17)
O2H S1H O3H 112.0(13)
O1H S1H O3H 113.4(16)
O2H S1H C1H 103.1(12)
O1H S1H C1H 104.9(14)
O3H S1H C1H 107.1(11)
F1H C1H F2H 105.3(16)
F1H C1H F3H 105.2(15)
F2H C1H F3H 108.5(15)
F1H C1H S1H 113.8(12)
F2H C1H S1H 110.8(12)
F3H C1H S1H 112.8(12)
N1S C6S C7S 171(3)
C6S C7S H7SA 109.5
C6S C7S H7SB 109.5
H7SA C7S H7SB 109.5
C6S C7S H7SC 109.5
H7SA C7S H7SC 109.5
H7SB C7S H7SC 109.5
N2S C8SB C9SB 169(5)
C8SB C9SB H9SA 109.5
C8SB C9SB H9SB 109.5
H9SA C9SB H9SB 109.5
C8SB C9SB H9SC 109.5
H9SA C9SB H9SC 109.5
H9SB C9SB H9SC 109.5
C8SA C9SA H9SD 109.5
C8SA C9SA H9SE 109.5
H9SD C9SA H9SE 109.5
C8SA C9SA H9SF 109.5
H9SD C9SA H9SF 109.5
H9SE C9SA H9SF 109.5
N2S C8SA C9SA 171(2)
C92 C91 H91A 109.5
C92 C91 H91B 109.5
H91A C91 H91B 109.5
C92 C91 H91C 109.5
H91A C91 H91C 109.5
H91B C91 H91C 109.5
O93 C92 C91 122.8(18)
O93 C92 H92A 106.6
C91 C92 H92A 106.6
O93 C92 H92B 106.6
C91 C92 H92B 106.6
H92A C92 H92B 106.6
C94 O93 C92 155(2)
O93 C94 C95 127.1(18)
O93 C94 H94A 105.5
C95 C94 H94A 105.5
O93 C94 H94B 105.5
C95 C94 H94B 105.5
H94A C94 H94B 106.1
C94 C95 H95A 109.5
C94 C95 H95B 109.5
H95A C95 H95B 109.5
C94 C95 H95C 109.5
H95A C95 H95C 109.5
H95B C95 H95C 109.5

loop_
_geom_bond_atom_site_label_1
_geom_bond_atom_site_label_2
_geom_bond_distance
Fe1 O7 2.105(4)
Fe1 N16 2.153(5)
Fe1 N5 2.190(4)
Fe1 N15 2.198(4)
Fe1 N4 2.226(4)
Fe1 N6 2.385(4)
Fe2 O4 1.902(4)
Fe2 O1 2.010(4)
Fe2 O6 2.036(4)
Fe2 O5 2.043(4)
Fe2 N2 2.069(4)
Fe2 N1 2.135(4)
Fe3 O10 2.097(4)
Fe3 N8 2.154(5)
Fe3 N13 2.189(4)
Fe3 N7 2.193(4)
Fe3 N12 2.226(4)
Fe3 N14 2.352(4)
Fe4 O2 1.917(4)
Fe4 O3 2.007(3)
Fe4 O9 2.023(4)
Fe4 O8 2.034(4)
Fe4 N10 2.079(4)
Fe4 N9 2.145(4)
O1 C7 1.312(6)
O2 C18 1.299(6)
O3 C33 1.311(6)
O4 C44 1.298(6)
O5 H5A 0.8501
O5 H5B 0.8495
O6 H6A 0.8501
O6 H6B 0.8500
O7 H7A 0.8500
O7 H7B 0.8498
O8 H8A 0.9461
O8 H8B 0.9522
O9 H9A 0.9306
O9 H9B 0.6275
O10 H10A 0.9613
O10 H10B 0.9540
N1 C1 1.333(8)
N1 C5 1.353(7)
N2 C6 1.290(7)
N2 N3 1.383(7)
N3 C7 1.311(7)
N4 C8 1.341(7)
N4 C12 1.350(7)
N5 C13 1.344(7)
N5 C17 1.350(7)
N6 C18 1.295(6)
N6 N7 1.412(6)
N7 C19 1.288(7)
N8 C24 1.345(7)
N8 C20 1.356(7)
N9 C27 1.343(7)
N9 C31 1.350(7)
N10 C32 1.295(7)
N10 N11 1.385(6)
N11 C33 1.310(7)
N12 C34 1.331(6)
N12 C38 1.344(7)
N13 C39 1.348(7)
N13 C43 1.349(7)
N14 C44 1.295(7)
N14 N15 1.404(6)
N15 C45 1.281(7)
N16 C50 1.340(8)
N16 C46 1.355(7)
C1 C2 1.381(8)
C1 H1 0.9500
C2 C3 1.385(9)
C2 H2 0.9500
C3 C4 1.390(9)
C3 H3 0.9500
C4 C5 1.384(8)
C4 H4 0.9500
C5 C6 1.476(9)
C6 C26 1.485(8)
C7 C8 1.480(8)
C8 C9 1.380(8)
C9 C10 1.391(9)
C9 H9 0.9500
C10 C11 1.371(9)
C10 H10 0.9500
C11 C12 1.396(8)
C11 H11 0.9500
C12 C13 1.481(7)
C13 C14 1.387(8)
C14 C15 1.392(8)
C14 H14 0.9500
C15 C16 1.397(8)
C15 H15 0.9500
C16 C17 1.354(8)
C16 H16 0.9500
C17 C18 1.483(7)
C19 C25 1.485(8)
C19 C20 1.492(7)
C20 C21 1.376(8)
C21 C22 1.387(8)
C21 H21 0.9500
C22 C23 1.365(9)
C22 H22 0.9500
C23 C24 1.387(8)
C23 H23 0.9500
C24 H24 0.9500
C25 H25A 0.9800
C25 H25B 0.9800
C25 H25C 0.9800
C26 H26A 0.9800
C26 H26B 0.9800
C26 H26C 0.9800
C27 C28 1.385(9)
C27 H27 0.9500
C28 C29 1.389(9)
C28 H28 0.9500
C29 C30 1.376(9)
C29 H29 0.9500
C30 C31 1.382(7)
C30 H30 0.9500
C31 C32 1.473(8)
C32 C52 1.474(8)
C33 C34 1.478(7)
C34 C35 1.393(7)
C35 C36 1.377(8)
C35 H35 0.9500
C36 C37 1.382(8)
C36 H36 0.9500
C37 C38 1.404(7)
C37 H37 0.9500
C38 C39 1.472(7)
C39 C40 1.383(7)
C40 C41 1.372(8)
C40 H40 0.9500
C41 C42 1.410(8)
C41 H41 0.9500
C42 C43 1.369(7)
C42 H42 0.9500
C43 C44 1.482(7)
C45 C46 1.489(8)
C45 C51 1.494(7)
C46 C47 1.388(8)
C47 C48 1.384(10)
C47 H47 0.9500
C48 C49 1.374(10)
C48 H48 0.9500
C49 C50 1.381(9)
C49 H49 0.9500
C50 H50 0.9500
C51 H51A 0.9800
C51 H51B 0.9800
C51 H51C 0.9800
C52 H52A 0.9800
C52 H52B 0.9800
C52 H52C 0.9800
S1A O2A 1.426(4)
S1A O1A 1.434(4)
S1A O3A 1.443(4)
S1A C1A 1.810(6)
C1A F1A 1.316(7)
C1A F3A 1.334(7)
C1A F2A 1.342(6)
S1B O3B 1.422(4)
S1B O2B 1.440(4)
S1B O1B 1.443(4)
S1B C1B 1.804(7)
C1B F1B 1.310(9)
C1B F2B 1.321(8)
C1B F3B 1.325(8)
S1C O2C 1.388(6)
S1C O3C 1.437(7)
S1C O1C 1.439(8)
S1C C1C 1.795(9)
S2C O4C 1.430(11)
S2C O6C 1.444(19)
S2C O5C 1.448(18)
S2C C1C 1.754(13)
C1C F3C 1.285(10)
C1C F1C 1.296(10)
C1C F2C 1.325(10)
S1D O2D 1.422(4)
S1D O1D 1.431(5)
S1D O3D 1.448(4)
S1D C1D 1.819(7)
C1D F5D 1.289(14)
C1D F1D 1.314(10)
C1D F3D 1.319(10)
C1D F2D 1.347(10)
C1D F4D 1.360(15)
C1D F6D 1.388(15)
S1F O3F 1.413(8)
S1F O2F 1.433(7)
S1F O1F 1.437(7)
S1F C1F 1.812(9)
C1F F1F 1.330(11)
C1F F3F 1.331(10)
C1F F2F 1.344(11)
S1I O3I 1.425(11)
S1I O1I 1.427(11)
S1I O2I 1.437(11)
S1I C1I 1.811(11)
C1I F2I 1.312(12)
C1I F1I 1.313(12)
C1I F3I 1.333(12)
S1G O2G 1.399(9)
S1G O3G 1.433(10)
S1G O1G 1.441(9)
S1G C1G 1.797(10)
C1G F1G 1.292(11)
C1G F2G 1.318(11)
C1G F3G 1.320(11)
S1H O2H 1.418(11)
S1H O1H 1.433(10)
S1H O3H 1.434(11)
S1H C1H 1.788(11)
C1H F1H 1.312(12)
C1H F2H 1.320(12)
C1H F3H 1.322(11)
N1S C6S 1.11(2)
C6S C7S 1.42(3)
C7S H7SA 0.9800
C7S H7SB 0.9800
C7S H7SC 0.9800
N2S C8SA 1.083(16)
N2S C8SB 1.10(3)
C8SB C9SB 1.42(3)
C9SB H9SA 0.9800
C9SB H9SB 0.9800
C9SB H9SC 0.9800
C9SA C8SA 1.51(3)
C9SA H9SD 0.9800
C9SA H9SE 0.9800
C9SA H9SF 0.9800
C91 C92 1.544(10)
C91 H91A 0.9800
C91 H91B 0.9800
C91 H91C 0.9800
C92 O93 1.409(10)
C92 H92A 0.9900
C92 H92B 0.9900
O93 C94 1.396(10)
C94 C95 1.549(10)
C94 H94A 0.9900
C94 H94B 0.9900
C95 H95A 0.9800
C95 H95B 0.9800
C95 H95C 0.9800
